data_4504025
loop_
_publ_author_name
'Jin, Shouwen'
'Chen, Wanzhi'
'Qiu, Huayu'

_publ_section_title
;
 Syntheses and Structural Characterization of a One-Dimensional Chain,
 Two-Dimensional Noninterpenetrated Grid, and Three-Dimensional
 Polycatenane Coordination Polymers Assembled from Flexible Bidentate
 Imidazolyl Ligands
;
_journal_issue 10
_journal_name_full 'Crystal Growth &amp; Design'
_journal_page_first 2071
_journal_paper_doi 10.1021/cg060666q
_journal_volume 7
_journal_year 2007
_chemical_formula_sum 'C34 H42 Cd N8 O6 S2'
_chemical_formula_weight 835.28
_chemical_name_systematic
; 
 ? 
;
_space_group_IT_number 2
_symmetry_cell_setting triclinic
_symmetry_space_group_name_Hall '-P 1'
_symmetry_space_group_name_H-M 'P -1'
_atom_sites_solution_hydrogens geom
_atom_sites_solution_primary direct
_atom_sites_solution_secondary difmap
_audit_creation_method SHELXL-97
_cell_angle_alpha 99.71(5)
_cell_angle_beta 97.52(4)
_cell_angle_gamma 104.18(5)
_cell_formula_units_Z 1
_cell_length_a 8.252(18)
_cell_length_b 9.674(19)
_cell_length_c 11.76(2)
_cell_measurement_reflns_used 1864
_cell_measurement_temperature 298(2)
_cell_measurement_theta_max 24.329
_cell_measurement_theta_min 2.544
_cell_volume 882(3)
_computing_cell_refinement 'Bruker SMART'
_computing_data_collection 'Bruker SMART'
_computing_data_reduction 'Bruker SAINT'
_computing_molecular_graphics 'Bruker SHELXTL'
_computing_publication_material 'Bruker SHELXTL'
_computing_structure_refinement 'SHELXL-97 (Sheldrick, 1997)'
_computing_structure_solution 'SHELXS-97 (Sheldrick, 1990)'
_diffrn_ambient_temperature 298(2)
_diffrn_measured_fraction_theta_full 0.973
_diffrn_measured_fraction_theta_max 0.973
_diffrn_measurement_device_type 'CCD area detector'
_diffrn_measurement_method 'phi and omega scans'
_diffrn_radiation_monochromator graphite
_diffrn_radiation_source 'fine-focus sealed tube'
_diffrn_radiation_type MoK\a
_diffrn_radiation_wavelength 0.71073
_diffrn_reflns_av_R_equivalents 0.0345
_diffrn_reflns_av_sigmaI/netI 0.0712
_diffrn_reflns_limit_h_max 9
_diffrn_reflns_limit_h_min -9
_diffrn_reflns_limit_k_max 11
_diffrn_reflns_limit_k_min -10
_diffrn_reflns_limit_l_max 9
_diffrn_reflns_limit_l_min -13
_diffrn_reflns_number 4468
_diffrn_reflns_theta_full 25.01
_diffrn_reflns_theta_max 25.01
_diffrn_reflns_theta_min 1.79
_exptl_absorpt_coefficient_mu 0.795
_exptl_absorpt_correction_T_max 0.9177
_exptl_absorpt_correction_T_min 0.8200
_exptl_absorpt_correction_type multi-scan
_exptl_absorpt_process_details sadabs
_exptl_crystal_density_diffrn 1.572
_exptl_crystal_density_method 'not measured'
_exptl_crystal_F_000 430
_exptl_crystal_size_max 0.26
_exptl_crystal_size_mid 0.15
_exptl_crystal_size_min 0.11
_refine_diff_density_max 1.742
_refine_diff_density_min -0.893
_refine_diff_density_rms 0.133
_refine_ls_extinction_method none
_refine_ls_goodness_of_fit_ref 1.054
_refine_ls_matrix_type full
_refine_ls_number_parameters 232
_refine_ls_number_reflns 3020
_refine_ls_number_restraints 0
_refine_ls_restrained_S_all 1.054
_refine_ls_R_factor_all 0.0750
_refine_ls_R_factor_gt 0.0583
_refine_ls_shift/su_max 0.000
_refine_ls_shift/su_mean 0.000
_refine_ls_structure_factor_coef Fsqd
_refine_ls_weighting_details 'calc w=1/[\s^2^(Fo^2^)+(0.1009P)^2^+1.1324P] where P=(Fo^2^+2Fc^2^)/3'
_refine_ls_weighting_scheme calc
_refine_ls_wR_factor_gt 0.1543
_refine_ls_wR_factor_ref 0.1702
_reflns_number_gt 2475
_reflns_number_total 3020
_reflns_threshold_expression >2sigma(I)
_cod_data_source_file cg060666qsi20061001_064709.cif
_cod_data_source_block 060802g
_cod_depositor_comments
;
The following automatic conversions were performed:

'_symmetry_cell_setting' value 'Triclinic' changed to 'triclinic'
according to /home/saulius/struct/CIF-dictionaries/cif_core.dic
dictionary named 'cif_core.dic' version 2.4.1 from 2010-06-29.

Automatic conversion script
Id: cif_fix_values 1715 2011-07-08 13:25:40Z adriana 
;
_cod_original_cell_volume 883(3)
_cod_original_sg_symbol_H-M P-1
_cod_database_code 4504025

loop_
_symmetry_equiv_pos_as_xyz
'x, y, z'
'-x, -y, -z'

loop_
_atom_site_label
_atom_site_type_symbol
_atom_site_fract_x
_atom_site_fract_y
_atom_site_fract_z
_atom_site_U_iso_or_equiv
_atom_site_adp_type
_atom_site_occupancy
_atom_site_symmetry_multiplicity
_atom_site_calc_flag
_atom_site_refinement_flags
Cd1 Cd 0.5000 0.5000 0.5000 0.0292(3) Uani 1 2 d S
N1 N 0.3143(6) 0.4826(6) 0.6349(4) 0.0318(12) Uani 1 1 d .
N2 N 0.1892(7) 0.4990(6) 0.7869(5) 0.0388(13) Uani 1 1 d .
N3 N 0.3964(6) 0.6803(5) 0.4430(4) 0.0313(11) Uani 1 1 d .
N4 N 0.3045(7) 0.8751(6) 0.4535(5) 0.0363(13) Uani 1 1 d .
O1 O 0.2686(5) 0.3168(5) 0.3690(4) 0.0457(12) Uani 1 1 d .
O2 O 0.2695(6) 0.3448(6) 0.1722(5) 0.0518(13) Uani 1 1 d .
O3 O 0.3777(6) 0.1574(6) 0.2379(5) 0.0532(13) Uani 1 1 d .
S1 S 0.25966(19) 0.24446(17) 0.24870(13) 0.0332(4) Uani 1 1 d .
C1 C 0.3346(8) 0.5148(8) 0.7489(6) 0.0390(16) Uani 1 1 d .
H1 H 0.4401 0.5456 0.7981 0.047 Uiso 1 1 calc R
C2 C 0.0625(9) 0.4529(9) 0.6891(6) 0.0497(19) Uani 1 1 d .
H2 H -0.0541 0.4319 0.6872 0.060 Uiso 1 1 calc R
C3 C 0.1430(8) 0.4446(7) 0.5973(6) 0.0379(15) Uani 1 1 d .
H3 H 0.0895 0.4169 0.5191 0.045 Uiso 1 1 calc R
C4 C 0.3424(8) 0.7755(7) 0.5106(6) 0.0359(15) Uani 1 1 d .
H4 H 0.3320 0.7738 0.5882 0.043 Uiso 1 1 calc R
C5 C 0.3356(9) 0.8430(8) 0.3447(6) 0.0439(17) Uani 1 1 d .
H5 H 0.3205 0.8936 0.2853 0.053 Uiso 1 1 calc R
C6 C 0.3926(9) 0.7238(8) 0.3374(6) 0.0395(16) Uani 1 1 d .
H6 H 0.4246 0.6779 0.2714 0.047 Uiso 1 1 calc R
C7 C 0.1736(10) 0.5391(10) 0.9103(7) 0.059(2) Uani 1 1 d .
H7A H 0.2015 0.6445 0.9330 0.071 Uiso 1 1 calc R
H7B H 0.2562 0.5071 0.9584 0.071 Uiso 1 1 calc R
C8 C 0.0030(9) 0.4765(8) 0.9355(6) 0.0436(17) Uani 1 1 d .
H8A H -0.0254 0.3710 0.9144 0.052 Uiso 1 1 calc R
H8B H -0.0806 0.5083 0.8883 0.052 Uiso 1 1 calc R
C9 C 0.0376(8) 0.9406(7) 0.4756(6) 0.0393(15) Uani 1 1 d .
H9A H -0.0033 0.9099 0.3917 0.047 Uiso 1 1 calc R
H9B H 0.0007 0.8572 0.5109 0.047 Uiso 1 1 calc R
C10 C 0.2304(9) 0.9918(7) 0.4993(7) 0.0435(17) Uani 1 1 d .
H10A H 0.2672 1.0741 0.4629 0.052 Uiso 1 1 calc R
H10B H 0.2711 1.0242 0.5832 0.052 Uiso 1 1 calc R
C11 C 0.0543(8) 0.1224(7) 0.2065(5) 0.0323(14) Uani 1 1 d .
C12 C -0.0861(9) 0.1676(8) 0.2300(6) 0.0467(17) Uani 1 1 d .
H12 H -0.0715 0.2600 0.2751 0.056 Uiso 1 1 calc R
C13 C -0.2482(10) 0.0773(10) 0.1873(6) 0.056(2) Uani 1 1 d .
H13 H -0.3416 0.1100 0.2027 0.067 Uiso 1 1 calc R
C14 C -0.2728(9) -0.0619(9) 0.1216(6) 0.0488(19) Uani 1 1 d .
C15 C -0.1314(10) -0.1054(8) 0.1000(7) 0.053(2) Uani 1 1 d .
H15 H -0.1451 -0.1980 0.0554 0.063 Uiso 1 1 calc R
C16 C 0.0305(9) -0.0154(8) 0.1426(6) 0.0460(17) Uani 1 1 d .
H16 H 0.1240 -0.0485 0.1279 0.055 Uiso 1 1 calc R
C17 C -0.4476(11) -0.1612(11) 0.0711(8) 0.073(3) Uani 1 1 d .
H17A H -0.5312 -0.1140 0.0945 0.109 Uiso 1 1 calc R
H17B H -0.4612 -0.2500 0.0995 0.109 Uiso 1 1 calc R
H17C H -0.4620 -0.1830 -0.0129 0.109 Uiso 1 1 calc R

loop_
_atom_site_aniso_label
_atom_site_aniso_U_11
_atom_site_aniso_U_22
_atom_site_aniso_U_33
_atom_site_aniso_U_23
_atom_site_aniso_U_13
_atom_site_aniso_U_12
Cd1 0.0317(4) 0.0306(4) 0.0295(4) 0.0074(3) 0.0090(3) 0.0138(3)
N1 0.027(3) 0.043(3) 0.028(3) 0.007(2) 0.010(2) 0.009(2)
N2 0.032(3) 0.052(4) 0.031(3) 0.006(3) 0.013(2) 0.008(3)
N3 0.029(3) 0.033(3) 0.035(3) 0.009(2) 0.005(2) 0.013(2)
N4 0.032(3) 0.032(3) 0.050(3) 0.010(3) 0.009(2) 0.017(2)
O1 0.028(2) 0.052(3) 0.042(3) -0.013(2) 0.003(2) -0.001(2)
O2 0.042(3) 0.048(3) 0.061(3) 0.017(3) -0.002(2) 0.006(2)
O3 0.037(3) 0.051(3) 0.067(3) -0.004(3) 0.002(2) 0.019(2)
S1 0.0306(8) 0.0327(9) 0.0319(9) -0.0011(7) -0.0015(7) 0.0098(7)
C1 0.030(3) 0.056(4) 0.032(4) 0.006(3) 0.011(3) 0.015(3)
C2 0.029(4) 0.069(5) 0.041(4) -0.001(4) 0.011(3) -0.001(3)
C3 0.041(4) 0.040(4) 0.028(3) 0.000(3) 0.009(3) 0.005(3)
C4 0.038(4) 0.034(4) 0.038(4) 0.005(3) 0.006(3) 0.017(3)
C5 0.045(4) 0.054(4) 0.044(4) 0.028(3) 0.010(3) 0.022(3)
C6 0.045(4) 0.048(4) 0.037(4) 0.019(3) 0.017(3) 0.023(3)
C7 0.048(5) 0.081(6) 0.041(4) -0.001(4) 0.021(4) 0.008(4)
C8 0.043(4) 0.061(5) 0.038(4) 0.018(3) 0.018(3) 0.024(4)
C9 0.043(4) 0.025(3) 0.052(4) 0.003(3) 0.009(3) 0.018(3)
C10 0.040(4) 0.032(4) 0.063(5) 0.009(3) 0.008(3) 0.018(3)
C11 0.035(3) 0.033(3) 0.028(3) 0.004(3) 0.001(3) 0.010(3)
C12 0.043(4) 0.044(4) 0.048(4) -0.002(3) 0.005(3) 0.013(3)
C13 0.037(4) 0.079(6) 0.043(4) -0.008(4) 0.005(3) 0.015(4)
C14 0.041(4) 0.059(5) 0.036(4) 0.013(3) 0.002(3) -0.006(4)
C15 0.062(5) 0.037(4) 0.045(4) -0.003(3) 0.000(4) 0.000(4)
C16 0.045(4) 0.046(4) 0.043(4) -0.001(3) -0.003(3) 0.019(3)
C17 0.052(5) 0.088(7) 0.056(5) 0.006(5) 0.008(4) -0.016(5)

loop_
_atom_type_symbol
_atom_type_description
_atom_type_scat_dispersion_real
_atom_type_scat_dispersion_imag
_atom_type_scat_source
C C 0.0033 0.0016 'International Tables Vol C Tables 4.2.6.8 and 6.1.1.4'
H H 0.0000 0.0000 'International Tables Vol C Tables 4.2.6.8 and 6.1.1.4'
N N 0.0061 0.0033 'International Tables Vol C Tables 4.2.6.8 and 6.1.1.4'
O O 0.0106 0.0060 'International Tables Vol C Tables 4.2.6.8 and 6.1.1.4'
Cd Cd -0.8075 1.2024 'International Tables Vol C Tables 4.2.6.8 and 6.1.1.4'
S S 0.1246 0.1234 'International Tables Vol C Tables 4.2.6.8 and 6.1.1.4'

loop_
_geom_angle_atom_site_label_1
_geom_angle_atom_site_label_2
_geom_angle_atom_site_label_3
_geom_angle
_geom_angle_site_symmetry_1
_geom_angle_site_symmetry_3
N3 Cd1 N3 180.0(2) . 2_666
N3 Cd1 N1 88.6(2) . .
N3 Cd1 N1 91.4(2) 2_666 .
N3 Cd1 N1 91.4(2) . 2_666
N3 Cd1 N1 88.6(2) 2_666 2_666
N1 Cd1 N1 180.000(1) . 2_666
N3 Cd1 O1 90.7(2) . .
N3 Cd1 O1 89.3(2) 2_666 .
N1 Cd1 O1 84.4(2) . .
N1 Cd1 O1 95.6(2) 2_666 .
N3 Cd1 O1 89.3(2) . 2_666
N3 Cd1 O1 90.7(2) 2_666 2_666
N1 Cd1 O1 95.6(2) . 2_666
N1 Cd1 O1 84.4(2) 2_666 2_666
O1 Cd1 O1 180.0(2) . 2_666
C1 N1 C3 104.9(5) . .
C1 N1 Cd1 134.3(4) . .
C3 N1 Cd1 120.5(4) . .
C1 N2 C2 106.7(6) . .
C1 N2 C7 124.5(6) . .
C2 N2 C7 128.5(6) . .
C4 N3 C6 104.9(6) . .
C4 N3 Cd1 125.9(4) . .
C6 N3 Cd1 128.8(4) . .
C4 N4 C5 107.5(5) . .
C4 N4 C10 126.1(6) . .
C5 N4 C10 126.3(6) . .
S1 O1 Cd1 129.5(3) . .
O2 S1 O3 113.9(3) . .
O2 S1 O1 111.2(3) . .
O3 S1 O1 112.8(3) . .
O2 S1 C11 106.2(3) . .
O3 S1 C11 106.5(3) . .
O1 S1 C11 105.5(3) . .
N1 C1 N2 112.6(6) . .
N1 C1 H1 123.7 . .
N2 C1 H1 123.7 . .
C3 C2 N2 105.4(6) . .
C3 C2 H2 127.3 . .
N2 C2 H2 127.3 . .
C2 C3 N1 110.3(6) . .
C2 C3 H3 124.9 . .
N1 C3 H3 124.9 . .
N3 C4 N4 111.3(6) . .
N3 C4 H4 124.4 . .
N4 C4 H4 124.4 . .
N4 C5 C6 107.0(6) . .
N4 C5 H5 126.5 . .
C6 C5 H5 126.5 . .
C5 C6 N3 109.3(6) . .
C5 C6 H6 125.3 . .
N3 C6 H6 125.3 . .
N2 C7 C8 114.2(6) . .
N2 C7 H7A 108.7 . .
C8 C7 H7A 108.7 . .
N2 C7 H7B 108.7 . .
C8 C7 H7B 108.7 . .
H7A C7 H7B 107.6 . .
C7 C8 C8 111.0(8) . 2_567
C7 C8 H8A 109.4 . .
C8 C8 H8A 109.4 2_567 .
C7 C8 H8B 109.4 . .
C8 C8 H8B 109.4 2_567 .
H8A C8 H8B 108.0 . .
C9 C9 C10 111.3(7) 2_576 .
C9 C9 H9A 109.4 2_576 .
C10 C9 H9A 109.4 . .
C9 C9 H9B 109.4 2_576 .
C10 C9 H9B 109.4 . .
H9A C9 H9B 108.0 . .
N4 C10 C9 111.5(6) . .
N4 C10 H10A 109.3 . .
C9 C10 H10A 109.3 . .
N4 C10 H10B 109.3 . .
C9 C10 H10B 109.3 . .
H10A C10 H10B 108.0 . .
C16 C11 C12 118.8(6) . .
C16 C11 S1 120.6(5) . .
C12 C11 S1 120.4(5) . .
C11 C12 C13 120.7(7) . .
C11 C12 H12 119.6 . .
C13 C12 H12 119.6 . .
C12 C13 C14 120.6(7) . .
C12 C13 H13 119.7 . .
C14 C13 H13 119.7 . .
C15 C14 C13 117.8(7) . .
C15 C14 C17 120.3(8) . .
C13 C14 C17 121.8(8) . .
C14 C15 C16 121.7(7) . .
C14 C15 H15 119.2 . .
C16 C15 H15 119.2 . .
C11 C16 C15 120.3(7) . .
C11 C16 H16 119.8 . .
C15 C16 H16 119.8 . .
C14 C17 H17A 109.5 . .
C14 C17 H17B 109.5 . .
H17A C17 H17B 109.5 . .
C14 C17 H17C 109.5 . .
H17A C17 H17C 109.5 . .
H17B C17 H17C 109.5 . .

loop_
_geom_bond_atom_site_label_1
_geom_bond_atom_site_label_2
_geom_bond_distance
_geom_bond_site_symmetry_2
Cd1 N3 2.279(6) .
Cd1 N3 2.280(6) 2_666
Cd1 N1 2.344(6) .
Cd1 N1 2.344(6) 2_666
Cd1 O1 2.411(5) .
Cd1 O1 2.411(5) 2_666
N1 C1 1.303(8) .
N1 C3 1.363(9) .
N2 C1 1.318(9) .
N2 C2 1.378(9) .
N2 C7 1.468(9) .
N3 C4 1.314(8) .
N3 C6 1.375(8) .
N4 C4 1.337(8) .
N4 C5 1.339(9) .
N4 C10 1.469(8) .
O1 S1 1.452(5) .
O2 S1 1.426(6) .
O3 S1 1.440(5) .
S1 C11 1.765(7) .
C1 H1 0.9300 .
C2 C3 1.341(9) .
C2 H2 0.9300 .
C3 H3 0.9300 .
C4 H4 0.9300 .
C5 C6 1.342(10) .
C5 H5 0.9300 .
C6 H6 0.9300 .
C7 C8 1.479(11) .
C7 H7A 0.9700 .
C7 H7B 0.9700 .
C8 C8 1.519(13) 2_567
C8 H8A 0.9700 .
C8 H8B 0.9700 .
C9 C9 1.501(12) 2_576
C9 C10 1.519(10) .
C9 H9A 0.9700 .
C9 H9B 0.9700 .
C10 H10A 0.9700 .
C10 H10B 0.9700 .
C11 C16 1.369(10) .
C11 C12 1.379(10) .
C12 C13 1.381(11) .
C12 H12 0.9300 .
C13 C14 1.388(11) .
C13 H13 0.9300 .
C14 C15 1.373(11) .
C14 C17 1.503(11) .
C15 C16 1.379(11) .
C15 H15 0.9300 .
C16 H16 0.9300 .
C17 H17A 0.9600 .
C17 H17B 0.9600 .
C17 H17C 0.9600 .
